data_7105854
loop_
_publ_author_name
'Jong-Dae Lee'
'Won-Sik Han'
'Tae-Jin Kim'
'Sang Hern Kim'
'Sang Ook Kang'

_publ_section_title
;
 Charge-compensated Zn metallocenes with s-/p-chelating carboranyl ligands
 for the formation of constrained geometry Ru(II) and Ni(II) complexes
;
_journal_name_full Chem.Commun.
_journal_page_first 1018
_journal_paper_doi 10.1039/c0cc03787g
_journal_volume 47
_journal_year 2011
_chemical_formula_sum 'C23 H40 B9 N Zn2'
_chemical_formula_weight 558.59
_chemical_name_systematic
;
?
;
_space_group_IT_number 2
_symmetry_cell_setting triclinic
_symmetry_space_group_name_Hall '-P 1'
_symmetry_space_group_name_H-M 'P -1'
_atom_sites_solution_hydrogens geom
_atom_sites_solution_primary direct
_atom_sites_solution_secondary difmap
_audit_creation_method SHELXL-97
_cell_angle_alpha 98.253(10)
_cell_angle_beta 101.615(10)
_cell_angle_gamma 116.492(11)
_cell_formula_units_Z 2
_cell_length_a 9.739(5)
_cell_length_b 10.464(5)
_cell_length_c 16.253(8)
_cell_measurement_reflns_used 919
_cell_measurement_temperature 233(2)
_cell_measurement_theta_max 6.19
_cell_measurement_theta_min 2.256
_cell_volume 1399.7(12)
_computing_cell_refinement 'SMART (Bruker, 1999)'
_computing_data_collection 'SMART (Bruker, 1999)'
_computing_data_reduction 'SAINT-Plus (Bruker, 1999)'
_computing_molecular_graphics 'Ortep-3 for Windows (Farrugia, 1997)'
_computing_publication_material 'SHELXL-97 (Sheldrick, 1997)'
_computing_structure_refinement 'SHELXL-97 (Sheldrick, 1997)'
_computing_structure_solution 'SHELXS-97 (Sheldrick, 1997)'
_diffrn_ambient_temperature 233(2)
_diffrn_measured_fraction_theta_full 0.989
_diffrn_measured_fraction_theta_max 0.989
_diffrn_measurement_device_type 'Bruker SMART 1000 CCD diffractometer'
_diffrn_measurement_method \w-scans
_diffrn_radiation_monochromator graphite
_diffrn_radiation_source 'fine-focus sealed tube'
_diffrn_radiation_type MoK\a
_diffrn_radiation_wavelength 0.71073
_diffrn_reflns_av_R_equivalents 0.2039
_diffrn_reflns_av_sigmaI/netI 0.3571
_diffrn_reflns_limit_h_max 12
_diffrn_reflns_limit_h_min -13
_diffrn_reflns_limit_k_max 13
_diffrn_reflns_limit_k_min -13
_diffrn_reflns_limit_l_max 21
_diffrn_reflns_limit_l_min -21
_diffrn_reflns_number 19321
_diffrn_reflns_theta_full 28.41
_diffrn_reflns_theta_max 28.41
_diffrn_reflns_theta_min 1.33
_exptl_absorpt_coefficient_mu 1.727
_exptl_absorpt_correction_T_max 0.8327
_exptl_absorpt_correction_T_min 0.6079
_exptl_absorpt_correction_type multi-scan
_exptl_absorpt_process_details 'SADABS (Sheldrick, 1996)'
_exptl_crystal_colour colorless
_exptl_crystal_density_diffrn 1.325
_exptl_crystal_density_method 'not measured'
_exptl_crystal_description needle
_exptl_crystal_F_000 580
_exptl_crystal_size_max 0.32
_exptl_crystal_size_mid 0.12
_exptl_crystal_size_min 0.11
_refine_diff_density_max 0.617
_refine_diff_density_min -0.797
_refine_diff_density_rms 0.115
_refine_ls_extinction_coef 0.033(5)
_refine_ls_extinction_expression Fc^*^=kFc[1+0.001xFc^2^\l^3^/sin(2\q)]^-1/4^
_refine_ls_extinction_method SHELXL
_refine_ls_goodness_of_fit_ref 0.879
_refine_ls_hydrogen_treatment fixed
_refine_ls_matrix_type full
_refine_ls_number_parameters 332
_refine_ls_number_reflns 6943
_refine_ls_number_restraints 0
_refine_ls_restrained_S_all 0.879
_refine_ls_R_factor_all 0.3056
_refine_ls_R_factor_gt 0.0828
_refine_ls_shift/su_max 0.000
_refine_ls_shift/su_mean 0.000
_refine_ls_structure_factor_coef Fsqd
_refine_ls_weighting_details 'calc w=1/[\s^2^(Fo^2^)+(0.1242P)^2^+0.0000P] where P=(Fo^2^+2Fc^2^)/3'
_refine_ls_weighting_scheme calc
_refine_ls_wR_factor_gt 0.1973
_refine_ls_wR_factor_ref 0.3267
_reflns_number_gt 1790
_reflns_number_total 6943
_reflns_threshold_expression >2sigma(I)
_cod_data_source_file C0CC03787G.TXT
_cod_data_source_block kor598
_cod_depositor_comments
;
The following automatic conversions were performed:
'_symmetry_cell_setting' value 'Triclinic' changed to 'triclinic'
according to '/home/saulius/struct/CIF-dictionaries/cif_core.dic'
dictionary named 'cif_core.dic' version 2.4.1 from
2010-06-29.

'_exptl_absorpt_correction_type' value 'multi scan' changed
to 'multi-scan' according to
'/home/saulius/struct/CIF-dictionaries/cif_core.dic' dictionary named
'cif_core.dic' version 2.4.1 from 2010-06-29.

Automatic conversion script
Id: cif_fix_enum 1527 2010-12-29 10:47:43Z saulius 
;
_cod_original_cell_volume 1399.6(12)
_cod_original_sg_symbol_H-M P-1
_cod_database_code 7105854

loop_
_symmetry_equiv_pos_as_xyz
'x, y, z'
'-x, -y, -z'

loop_
_atom_site_label
_atom_site_type_symbol
_atom_site_fract_x
_atom_site_fract_y
_atom_site_fract_z
_atom_site_U_iso_or_equiv
_atom_site_adp_type
_atom_site_occupancy
_atom_site_symmetry_multiplicity
_atom_site_calc_flag
_atom_site_refinement_flags
_atom_site_disorder_assembly
_atom_site_disorder_group
Zn1 Zn 0.22329(16) -0.39680(16) 0.10463(10) 0.1018(7) Uani 1 1 d . . .
Zn2 Zn 0.65763(15) 0.04598(12) 0.28594(8) 0.0749(6) Uani 1 1 d . . .
N N 0.7869(8) -0.0626(7) 0.2751(4) 0.0468(17) Uani 1 1 d . . .
C1 C 0.4211(10) -0.3014(11) 0.2643(7) 0.066(3) Uani 1 1 d . . .
C2 C 0.2629(12) -0.4391(15) 0.2599(10) 0.104(5) Uani 1 1 d . . .
C3 C 0.5652(10) -0.3254(9) 0.2612(6) 0.053(2) Uani 1 1 d . . .
H3A H 0.6210 -0.3176 0.3206 0.064 Uiso 1 1 calc R . .
H3B H 0.5236 -0.4267 0.2264 0.064 Uiso 1 1 calc R . .
C4 C 0.6870(9) -0.2207(8) 0.2244(5) 0.046(2) Uani 1 1 d . . .
H4A H 0.7600 -0.2590 0.2162 0.055 Uiso 1 1 calc R . .
H4B H 0.6294 -0.2241 0.1666 0.055 Uiso 1 1 calc R . .
C5 C 0.8823(11) -0.0528(9) 0.3651(5) 0.053(2) Uani 1 1 d . . .
H5A H 0.8065 -0.0998 0.3971 0.064 Uiso 1 1 calc R . .
H5B H 0.9383 -0.1096 0.3576 0.064 Uiso 1 1 calc R . .
C6 C 1.0032(11) 0.1013(10) 0.4191(5) 0.052(2) Uani 1 1 d . . .
C7 C 0.9617(13) 0.1887(11) 0.4667(6) 0.068(3) Uani 1 1 d . . .
H7 H 0.8545 0.1529 0.4669 0.081 Uiso 1 1 calc R . .
C8 C 1.0806(18) 0.3331(13) 0.5158(7) 0.086(4) Uani 1 1 d . . .
H8 H 1.0531 0.3925 0.5503 0.103 Uiso 1 1 calc R . .
C9 C 1.2331(19) 0.3867(14) 0.5136(7) 0.102(5) Uani 1 1 d . . .
H9 H 1.3110 0.4846 0.5447 0.122 Uiso 1 1 calc R . .
C10 C 1.2737(13) 0.2999(14) 0.4669(7) 0.087(4) Uani 1 1 d . . .
H10 H 1.3808 0.3388 0.4660 0.105 Uiso 1 1 calc R . .
C11 C 1.1647(13) 0.1566(12) 0.4204(6) 0.070(3) Uani 1 1 d . . .
H11 H 1.1970 0.0967 0.3902 0.084 Uiso 1 1 calc R . .
C12 C 0.9102(11) 0.0153(9) 0.2302(5) 0.058(2) Uani 1 1 d . . .
H12A H 0.9765 0.1197 0.2632 0.070 Uiso 1 1 calc R . .
H12B H 0.9809 -0.0283 0.2318 0.070 Uiso 1 1 calc R . .
C13 C 0.8402(10) 0.0074(9) 0.1373(5) 0.052(2) Uani 1 1 d . . .
C14 C 0.8381(12) -0.0878(11) 0.0700(6) 0.070(3) Uani 1 1 d . . .
H14 H 0.8791 -0.1512 0.0822 0.083 Uiso 1 1 calc R . .
C15 C 0.7773(15) -0.0941(12) -0.0160(7) 0.090(4) Uani 1 1 d . . .
H15 H 0.7782 -0.1608 -0.0610 0.107 Uiso 1 1 calc R . .
C16 C 0.7184(16) -0.0072(14) -0.0351(8) 0.103(4) Uani 1 1 d . . .
H16 H 0.6742 -0.0134 -0.0935 0.123 Uiso 1 1 calc R . .
C17 C 0.722(2) 0.0897(17) 0.0293(9) 0.145(7) Uani 1 1 d . . .
H17 H 0.6824 0.1534 0.0152 0.174 Uiso 1 1 calc R . .
C18 C 0.7818(18) 0.1002(14) 0.1162(8) 0.111(5) Uani 1 1 d . . .
H18 H 0.7826 0.1698 0.1602 0.133 Uiso 1 1 calc R . .
C19 C 0.2513(13) -0.5912(13) 0.2482(10) 0.124(5) Uani 1 1 d . . .
H19A H 0.2713 -0.6179 0.1939 0.186 Uiso 1 1 calc R . .
H19B H 0.1446 -0.6641 0.2468 0.186 Uiso 1 1 calc R . .
H19C H 0.3307 -0.5883 0.2964 0.186 Uiso 1 1 calc R . .
C22 C 0.6970(16) 0.2489(12) 0.3182(8) 0.105(4) Uani 1 1 d . . .
H22A H 0.6816 0.2661 0.3757 0.125 Uiso 1 1 calc R . .
H22B H 0.8106 0.3149 0.3251 0.125 Uiso 1 1 calc R . .
C23 C 0.603(2) 0.2964(16) 0.2613(9) 0.176(8) Uani 1 1 d . . .
H23A H 0.5973 0.2629 0.2013 0.263 Uiso 1 1 calc R . .
H23B H 0.6531 0.4037 0.2782 0.263 Uiso 1 1 calc R . .
H30C H 0.4946 0.2542 0.2666 0.263 Uiso 1 1 calc R . .
C20 C 0.255(2) -0.5099(16) 0.0196(11) 0.156(8) Uani 1 1 d . . .
H20A H 0.3121 -0.5550 0.0493 0.187 Uiso 1 1 calc R . .
H20B H 0.1484 -0.5910 -0.0159 0.187 Uiso 1 1 calc R . .
C21 C 0.343(2) -0.4413(19) -0.0424(11) 0.157(7) Uani 1 1 d . . .
H21A H 0.2772 -0.4154 -0.0823 0.235 Uiso 1 1 calc R . .
H21B H 0.3647 -0.5115 -0.0752 0.235 Uiso 1 1 calc R . .
H21C H 0.4436 -0.3527 -0.0097 0.235 Uiso 1 1 calc R . .
B3 B 0.287(2) -0.201(3) 0.3722(13) 0.136(8) Uani 1 1 d . . .
HB3 H 0.2948 -0.1422 0.4371 0.163 Uiso 1 1 calc R . .
B4 B 0.3738(17) -0.3160(18) 0.3592(11) 0.098(5) Uani 1 1 d . . .
HB43 H 0.4383 -0.3379 0.4152 0.118 Uiso 1 1 calc R . .
B5 B 0.164(2) -0.394(3) 0.3274(16) 0.151(9) Uani 1 1 d . . .
HB5 H 0.0885 -0.4660 0.3625 0.181 Uiso 1 1 calc R . .
B6 B 0.116(3) -0.278(3) 0.2832(15) 0.164(9) Uani 1 1 d . . .
HB6 H 0.0051 -0.2761 0.2895 0.196 Uiso 1 1 calc R . .
B7 B 0.292(2) -0.118(2) 0.2860(12) 0.120(6) Uani 1 1 d . . .
HB7 H 0.3043 -0.0059 0.2938 0.144 Uiso 1 1 calc R . .
B8 B 0.4521(17) -0.1491(17) 0.3342(8) 0.082(4) Uani 1 1 d . . .
HB8 H 0.5720 -0.0568 0.3747 0.099 Uiso 1 1 calc R . .
B9 B 0.3864(15) -0.1853(14) 0.2188(9) 0.070(3) Uani 1 1 d . . .
HB9 H 0.492(8) -0.104(7) 0.200(4) 0.028(17) Uiso 1 1 d . . .
B10 B 0.1762(17) -0.2522(18) 0.1890(13) 0.117(6) Uani 1 1 d . . .
HB10 H 0.1104 -0.2204 0.1394 0.141 Uiso 1 1 calc R . .
B11 B 0.1052(17) -0.427(2) 0.2125(14) 0.133(7) Uani 1 1 d . . .
HB11 H -0.0081 -0.5307 0.1759 0.160 Uiso 1 1 calc R . .

loop_
_atom_site_aniso_label
_atom_site_aniso_U_11
_atom_site_aniso_U_22
_atom_site_aniso_U_33
_atom_site_aniso_U_23
_atom_site_aniso_U_13
_atom_site_aniso_U_12
Zn1 0.0669(10) 0.0855(11) 0.1317(14) 0.0287(9) -0.0140(8) 0.0379(8)
Zn2 0.0970(11) 0.0642(8) 0.0744(9) 0.0149(6) 0.0115(7) 0.0554(8)
N 0.047(4) 0.050(4) 0.041(4) 0.017(3) 0.007(3) 0.022(4)
C1 0.038(6) 0.080(7) 0.096(8) 0.043(6) 0.018(5) 0.037(5)
C2 0.042(7) 0.118(10) 0.179(14) 0.101(10) 0.034(8) 0.045(7)
C3 0.046(5) 0.051(5) 0.069(6) 0.024(5) 0.012(5) 0.029(5)
C4 0.038(5) 0.034(5) 0.056(5) 0.006(4) 0.001(4) 0.015(4)
C5 0.062(6) 0.058(6) 0.041(5) 0.020(4) 0.009(4) 0.031(5)
C6 0.059(7) 0.052(6) 0.037(5) 0.015(4) 0.007(5) 0.023(5)
C7 0.078(7) 0.069(7) 0.044(6) 0.013(5) 0.009(5) 0.030(6)
C8 0.125(11) 0.072(8) 0.058(7) 0.019(6) 0.038(8) 0.040(8)
C9 0.133(13) 0.078(9) 0.032(6) 0.010(6) 0.015(7) 0.006(9)
C10 0.058(7) 0.101(9) 0.046(7) 0.009(6) -0.005(6) 0.002(7)
C11 0.064(7) 0.083(8) 0.048(6) 0.017(6) 0.002(5) 0.029(6)
C12 0.064(6) 0.053(5) 0.036(5) 0.012(4) 0.005(5) 0.015(5)
C13 0.055(6) 0.048(5) 0.038(5) 0.010(4) 0.002(4) 0.016(5)
C14 0.091(8) 0.083(7) 0.052(6) 0.026(6) 0.018(6) 0.056(6)
C15 0.140(11) 0.071(7) 0.054(7) 0.007(6) 0.027(7) 0.052(8)
C16 0.147(12) 0.093(9) 0.056(7) 0.022(7) -0.005(7) 0.064(9)
C17 0.27(2) 0.152(14) 0.081(10) 0.049(10) 0.028(11) 0.161(15)
C18 0.203(15) 0.110(10) 0.076(8) 0.056(7) 0.049(9) 0.112(11)
C19 0.049(7) 0.108(10) 0.199(15) 0.097(10) 0.020(8) 0.016(7)
C22 0.144(11) 0.086(8) 0.094(8) 0.013(7) 0.000(8) 0.083(8)
C23 0.28(2) 0.137(13) 0.137(13) 0.018(10) -0.026(13) 0.165(15)
C20 0.182(18) 0.080(10) 0.127(14) -0.009(10) -0.047(12) 0.048(11)
C21 0.166(17) 0.161(16) 0.142(15) -0.027(12) -0.024(12) 0.127(15)
B3 0.116(15) 0.24(3) 0.142(16) 0.102(17) 0.078(13) 0.134(18)
B4 0.081(10) 0.156(15) 0.122(13) 0.087(12) 0.062(10) 0.083(11)
B5 0.068(11) 0.25(3) 0.21(2) 0.15(2) 0.076(13) 0.101(15)
B6 0.145(18) 0.27(3) 0.22(2) 0.15(2) 0.133(19) 0.17(2)
B7 0.101(13) 0.151(15) 0.165(17) 0.056(14) 0.053(13) 0.099(12)
B8 0.087(10) 0.127(12) 0.075(9) 0.033(8) 0.028(7) 0.084(9)
B9 0.060(8) 0.083(8) 0.099(9) 0.044(7) 0.029(7) 0.054(7)
B10 0.074(10) 0.121(13) 0.186(18) 0.076(13) 0.015(11) 0.072(10)
B11 0.046(8) 0.158(16) 0.22(2) 0.101(16) 0.033(11) 0.061(10)

loop_
_atom_type_symbol
_atom_type_description
_atom_type_scat_dispersion_real
_atom_type_scat_dispersion_imag
_atom_type_scat_source
C C 0.0033 0.0016 'International Tables Vol C Tables 4.2.6.8 and 6.1.1.4'
H H 0.0000 0.0000 'International Tables Vol C Tables 4.2.6.8 and 6.1.1.4'
B B 0.0013 0.0007 'International Tables Vol C Tables 4.2.6.8 and 6.1.1.4'
N N 0.0061 0.0033 'International Tables Vol C Tables 4.2.6.8 and 6.1.1.4'
Zn Zn 0.2839 1.4301 'International Tables Vol C Tables 4.2.6.8 and 6.1.1.4'

loop_
_geom_angle_atom_site_label_1
_geom_angle_atom_site_label_2
_geom_angle_atom_site_label_3
_geom_angle
_geom_angle_site_symmetry_1
_geom_angle_site_symmetry_3
_geom_angle_publ_flag
C20 Zn1 B10 171.7(6) . . ?
C20 Zn1 B11 138.8(8) . . ?
B10 Zn1 B11 47.1(6) . . ?
C20 Zn1 B9 135.9(6) . . ?
B10 Zn1 B9 46.5(5) . . ?
B11 Zn1 B9 73.6(6) . . ?
C22 Zn2 N 138.5(5) . . ?
C22 Zn2 B8 119.3(5) . . ?
N Zn2 B8 94.5(3) . . ?
C22 Zn2 B9 126.4(5) . . ?
N Zn2 B9 94.6(3) . . ?
B8 Zn2 B9 41.4(4) . . ?
C22 Zn2 HB9 126.1(19) . . ?
N Zn2 HB9 88.7(19) . . ?
B8 Zn2 HB9 64(2) . . ?
B9 Zn2 HB9 23(2) . . ?
C4 N C12 108.1(6) . . ?
C4 N C5 109.2(6) . . ?
C12 N C5 106.0(6) . . ?
C4 N Zn2 113.8(5) . . ?
C12 N Zn2 108.6(5) . . ?
C5 N Zn2 110.7(5) . . ?
C3 C1 C2 116.8(8) . . ?
C3 C1 B9 122.5(8) . . ?
C2 C1 B9 111.7(8) . . ?
C3 C1 B8 119.1(8) . . ?
C2 C1 B8 111.3(9) . . ?
B9 C1 B8 64.9(7) . . ?
C3 C1 B4 113.0(8) . . ?
C2 C1 B4 62.8(8) . . ?
B9 C1 B4 115.5(9) . . ?
B8 C1 B4 60.8(8) . . ?
C19 C2 C1 120.5(9) . . ?
C19 C2 B11 119.1(12) . . ?
C1 C2 B11 111.2(9) . . ?
C19 C2 B4 116.7(10) . . ?
C1 C2 B4 63.1(8) . . ?
B11 C2 B4 114.1(13) . . ?
C19 C2 B5 118.4(11) . . ?
C1 C2 B5 111.4(13) . . ?
B11 C2 B5 63.0(10) . . ?
B4 C2 B5 61.3(10) . . ?
C4 C3 C1 116.4(7) . . ?
C4 C3 H3A 108.2 . . ?
C1 C3 H3A 108.2 . . ?
C4 C3 H3B 108.2 . . ?
C1 C3 H3B 108.2 . . ?
H3A C3 H3B 107.3 . . ?
N C4 C3 118.1(7) . . ?
N C4 H4A 107.8 . . ?
C3 C4 H4A 107.8 . . ?
N C4 H4B 107.8 . . ?
C3 C4 H4B 107.8 . . ?
H4A C4 H4B 107.1 . . ?
C6 C5 N 114.8(6) . . ?
C6 C5 H5A 108.6 . . ?
N C5 H5A 108.6 . . ?
C6 C5 H5B 108.6 . . ?
N C5 H5B 108.6 . . ?
H5A C5 H5B 107.6 . . ?
C7 C6 C11 119.3(9) . . ?
C7 C6 C5 122.1(9) . . ?
C11 C6 C5 118.6(9) . . ?
C6 C7 C8 119.5(11) . . ?
C6 C7 H7 120.3 . . ?
C8 C7 H7 120.3 . . ?
C9 C8 C7 120.6(12) . . ?
C9 C8 H8 119.7 . . ?
C7 C8 H8 119.7 . . ?
C10 C9 C8 119.7(12) . . ?
C10 C9 H9 120.2 . . ?
C8 C9 H9 120.2 . . ?
C9 C10 C11 122.4(12) . . ?
C9 C10 H10 118.8 . . ?
C11 C10 H10 118.8 . . ?
C10 C11 C6 118.4(10) . . ?
C10 C11 H11 120.8 . . ?
C6 C11 H11 120.8 . . ?
C13 C12 N 114.5(7) . . ?
C13 C12 H12A 108.6 . . ?
N C12 H12A 108.6 . . ?
C13 C12 H12B 108.6 . . ?
N C12 H12B 108.6 . . ?
H12A C12 H12B 107.6 . . ?
C14 C13 C18 116.9(9) . . ?
C14 C13 C12 121.3(8) . . ?
C18 C13 C12 121.7(9) . . ?
C13 C14 C15 122.0(9) . . ?
C13 C14 H14 119.0 . . ?
C15 C14 H14 119.0 . . ?
C16 C15 C14 120.3(10) . . ?
C16 C15 H15 119.8 . . ?
C14 C15 H15 119.8 . . ?
C15 C16 C17 119.2(11) . . ?
C15 C16 H16 120.4 . . ?
C17 C16 H16 120.4 . . ?
C16 C17 C18 122.5(12) . . ?
C16 C17 H17 118.7 . . ?
C18 C17 H17 118.7 . . ?
C13 C18 C17 119.0(11) . . ?
C13 C18 H18 120.5 . . ?
C17 C18 H18 120.5 . . ?
C2 C19 H19A 109.5 . . ?
C2 C19 H19B 109.5 . . ?
H19A C19 H19B 109.5 . . ?
C2 C19 H19C 109.5 . . ?
H19A C19 H19C 109.5 . . ?
H19B C19 H19C 109.5 . . ?
C23 C22 Zn2 119.7(9) . . ?
C23 C22 H22A 107.4 . . ?
Zn2 C22 H22A 107.4 . . ?
C23 C22 H22B 107.4 . . ?
Zn2 C22 H22B 107.4 . . ?
H22A C22 H22B 106.9 . . ?
C22 C23 H23A 109.5 . . ?
C22 C23 H23B 109.5 . . ?
H23A C23 H23B 109.5 . . ?
C22 C23 H30C 109.5 . . ?
H23A C23 H30C 109.5 . . ?
H23B C23 H30C 109.5 . . ?
C21 C20 Zn1 120.9(11) . . ?
C21 C20 H20A 107.1 . . ?
Zn1 C20 H20A 107.1 . . ?
C21 C20 H20B 107.1 . . ?
Zn1 C20 H20B 107.1 . . ?
H20A C20 H20B 106.8 . . ?
C20 C21 H21A 109.5 . . ?
C20 C21 H21B 109.5 . . ?
H21A C21 H21B 109.5 . . ?
C20 C21 H21C 109.5 . . ?
H21A C21 H21C 109.5 . . ?
H21B C21 H21C 109.5 . . ?
B8 B3 B6 108.2(12) . . ?
B8 B3 B7 61.6(8) . . ?
B6 B3 B7 61.2(11) . . ?
B8 B3 B5 106.6(13) . . ?
B6 B3 B5 57.4(12) . . ?
B7 B3 B5 107.6(15) . . ?
B8 B3 B4 58.7(8) . . ?
B6 B3 B4 105.6(15) . . ?
B7 B3 B4 108.4(11) . . ?
B5 B3 B4 59.7(10) . . ?
B8 B3 HB3 121.7 . . ?
B6 B3 HB3 122.8 . . ?
B7 B3 HB3 120.3 . . ?
B5 B3 HB3 123.2 . . ?
B4 B3 HB3 122.8 . . ?
C2 B4 C1 54.1(7) . . ?
C2 B4 B8 102.8(10) . . ?
C1 B4 B8 59.0(7) . . ?
C2 B4 B5 60.7(11) . . ?
C1 B4 B5 103.9(12) . . ?
B8 B4 B5 107.5(11) . . ?
C2 B4 B3 105.3(11) . . ?
C1 B4 B3 104.3(10) . . ?
B8 B4 B3 59.6(9) . . ?
B5 B4 B3 59.9(10) . . ?
C2 B4 HB43 125.1 . . ?
C1 B4 HB43 125.7 . . ?
B8 B4 HB43 122.8 . . ?
B5 B4 HB43 121.6 . . ?
B3 B4 HB43 122.7 . . ?
B6 B5 C2 103.4(13) . . ?
B6 B5 B4 108.6(15) . . ?
C2 B5 B4 58.1(8) . . ?
B6 B5 B3 60.6(13) . . ?
C2 B5 B3 103.7(11) . . ?
B4 B5 B3 60.3(10) . . ?
B6 B5 B11 60.7(11) . . ?
C2 B5 B11 55.6(10) . . ?
B4 B5 B11 105.2(12) . . ?
B3 B5 B11 107.4(14) . . ?
B6 B5 HB5 121.6 . . ?
C2 B5 HB5 126.6 . . ?
B4 B5 HB5 121.9 . . ?
B3 B5 HB5 122.1 . . ?
B11 B5 HB5 123.2 . . ?
B5 B6 B3 62.0(12) . . ?
B5 B6 B11 62.3(13) . . ?
B3 B6 B11 109.7(12) . . ?
B5 B6 B10 112.3(13) . . ?
B3 B6 B10 108.4(13) . . ?
B11 B6 B10 60.7(10) . . ?
B5 B6 B7 110.2(13) . . ?
B3 B6 B7 59.8(12) . . ?
B11 B6 B7 106.5(11) . . ?
B10 B6 B7 58.3(10) . . ?
B5 B6 HB6 118.1 . . ?
B3 B6 HB6 120.9 . . ?
B11 B6 HB6 121.3 . . ?
B10 B6 HB6 120.9 . . ?
B7 B6 HB6 123.1 . . ?
B10 B7 B3 109.5(14) . . ?
B10 B7 B6 60.5(12) . . ?
B3 B7 B6 59.0(11) . . ?
B10 B7 B8 108.4(11) . . ?
B3 B7 B8 58.7(8) . . ?
B6 B7 B8 104.3(12) . . ?
B10 B7 B9 60.1(8) . . ?
B3 B7 B9 106.4(10) . . ?
B6 B7 B9 105.1(13) . . ?
B8 B7 B9 59.3(7) . . ?
B10 B7 HB7 120.0 . . ?
B3 B7 HB7 121.9 . . ?
B6 B7 HB7 124.0 . . ?
B8 B7 HB7 123.2 . . ?
B9 B7 HB7 123.1 . . ?
C1 B8 B4 60.2(8) . . ?
C1 B8 B3 106.9(12) . . ?
B4 B8 B3 61.7(9) . . ?
C1 B8 B9 56.1(6) . . ?
B4 B8 B9 107.7(11) . . ?
B3 B8 B9 108.8(10) . . ?
C1 B8 B7 104.5(10) . . ?
B4 B8 B7 109.3(11) . . ?
B3 B8 B7 59.7(9) . . ?
B9 B8 B7 61.2(8) . . ?
C1 B8 Zn2 99.7(6) . . ?
B4 B8 Zn2 151.4(7) . . ?
B3 B8 Zn2 146.8(10) . . ?
B9 B8 Zn2 70.3(6) . . ?
B7 B8 Zn2 94.8(8) . . ?
C1 B8 HB8 124.8 . . ?
B4 B8 HB8 120.2 . . ?
B3 B8 HB8 121.0 . . ?
B9 B8 HB8 122.2 . . ?
B7 B8 HB8 122.0 . . ?
Zn2 B8 HB8 52.1 . . ?
C1 B9 B10 107.6(9) . . ?
C1 B9 B8 58.9(7) . . ?
B10 B9 B8 106.3(10) . . ?
C1 B9 B7 105.3(10) . . ?
B10 B9 B7 57.4(9) . . ?
B8 B9 B7 59.5(8) . . ?
C1 B9 Zn1 82.0(6) . . ?
B10 B9 Zn1 62.1(7) . . ?
B8 B9 Zn1 134.7(8) . . ?
B7 B9 Zn1 118.4(9) . . ?
C1 B9 Zn2 99.9(6) . . ?
B10 B9 Zn2 143.6(8) . . ?
B8 B9 Zn2 68.3(6) . . ?
B7 B9 Zn2 92.9(8) . . ?
Zn1 B9 Zn2 147.2(6) . . ?
C1 B9 HB9 114(3) . . ?
B10 B9 HB9 136(3) . . ?
B8 B9 HB9 106(3) . . ?
B7 B9 HB9 120(3) . . ?
Zn1 B9 HB9 110(3) . . ?
Zn2 B9 HB9 39(3) . . ?
B7 B10 B6 61.2(12) . . ?
B7 B10 B9 62.5(8) . . ?
B6 B10 B9 107.4(12) . . ?
B7 B10 B11 107.6(13) . . ?
B6 B10 B11 59.3(11) . . ?
B9 B10 B11 101.5(8) . . ?
B7 B10 Zn1 132.4(8) . . ?
B6 B10 Zn1 127.8(10) . . ?
B9 B10 Zn1 71.4(7) . . ?
B11 B10 Zn1 69.7(9) . . ?
B7 B10 HB10 115.4 . . ?
B6 B10 HB10 118.7 . . ?
B9 B10 HB10 124.7 . . ?
B11 B10 HB10 127.0 . . ?
Zn1 B10 HB10 99.7 . . ?
C2 B11 B6 105.0(14) . . ?
C2 B11 B10 107.5(10) . . ?
B6 B11 B10 60.1(11) . . ?
C2 B11 B5 61.4(10) . . ?
B6 B11 B5 57.0(13) . . ?
B10 B11 B5 107.5(16) . . ?
C2 B11 Zn1 81.9(8) . . ?
B6 B11 Zn1 122.2(11) . . ?
B10 B11 Zn1 63.2(8) . . ?
B5 B11 Zn1 138.2(9) . . ?
C2 B11 HB11 118.4 . . ?
B6 B11 HB11 124.3 . . ?
B10 B11 HB11 127.3 . . ?
B5 B11 HB11 116.1 . . ?
Zn1 B11 HB11 98.1 . . ?

loop_
_geom_bond_atom_site_label_1
_geom_bond_atom_site_label_2
_geom_bond_distance
_geom_bond_site_symmetry_2
_geom_bond_publ_flag
Zn1 C20 1.852(19) . ?
Zn1 B10 2.158(18) . ?
Zn1 B11 2.27(2) . ?
Zn1 B9 2.316(13) . ?
Zn2 C22 1.950(10) . ?
Zn2 N 2.053(7) . ?
Zn2 B8 2.497(15) . ?
Zn2 B9 2.530(13) . ?
Zn2 HB9 1.80(6) . ?
N C4 1.487(9) . ?
N C12 1.512(10) . ?
N C5 1.529(9) . ?
C1 C3 1.542(11) . ?
C1 C2 1.549(14) . ?
C1 B9 1.631(14) . ?
C1 B8 1.682(16) . ?
C1 B4 1.705(17) . ?
C2 C19 1.525(16) . ?
C2 B11 1.642(16) . ?
C2 B4 1.70(2) . ?
C2 B5 1.75(3) . ?
C3 C4 1.509(11) . ?
C3 H3A 0.9800 . ?
C3 H3B 0.9800 . ?
C4 H4A 0.9800 . ?
C4 H4B 0.9800 . ?
C5 C6 1.497(11) . ?
C5 H5A 0.9800 . ?
C5 H5B 0.9800 . ?
C6 C7 1.361(12) . ?
C6 C11 1.407(13) . ?
C7 C8 1.408(14) . ?
C7 H7 0.9400 . ?
C8 C9 1.343(17) . ?
C8 H8 0.9400 . ?
C9 C10 1.343(17) . ?
C9 H9 0.9400 . ?
C10 C11 1.370(14) . ?
C10 H10 0.9400 . ?
C11 H11 0.9400 . ?
C12 C13 1.501(11) . ?
C12 H12A 0.9800 . ?
C12 H12B 0.9800 . ?
C13 C14 1.360(12) . ?
C13 C18 1.376(13) . ?
C14 C15 1.383(13) . ?
C14 H14 0.9400 . ?
C15 C16 1.314(15) . ?
C15 H15 0.9400 . ?
C16 C17 1.333(16) . ?
C16 H16 0.9400 . ?
C17 C18 1.382(16) . ?
C17 H17 0.9400 . ?
C18 H18 0.9400 . ?
C19 H19A 0.9700 . ?
C19 H19B 0.9700 . ?
C19 H19C 0.9700 . ?
C22 C23 1.466(14) . ?
C22 H22A 0.9800 . ?
C22 H22B 0.9800 . ?
C23 H23A 0.9700 . ?
C23 H23B 0.9700 . ?
C23 H30C 0.9700 . ?
C20 C21 1.51(2) . ?
C20 H20A 0.9800 . ?
C20 H20B 0.9800 . ?
C21 H21A 0.9700 . ?
C21 H21B 0.9700 . ?
C21 H21C 0.9700 . ?
B3 B8 1.73(2) . ?
B3 B6 1.74(3) . ?
B3 B7 1.75(2) . ?
B3 B5 1.76(3) . ?
B3 B4 1.77(2) . ?
B3 HB3 1.1100 . ?
B4 B8 1.714(19) . ?
B4 B5 1.76(2) . ?
B4 HB43 1.1100 . ?
B5 B6 1.68(3) . ?
B5 B11 1.77(3) . ?
B5 HB5 1.1100 . ?
B6 B11 1.75(3) . ?
B6 B10 1.76(3) . ?
B6 B7 1.77(3) . ?
B6 HB6 1.1100 . ?
B7 B10 1.72(2) . ?
B7 B8 1.783(18) . ?
B7 B9 1.813(19) . ?
B7 HB7 1.1100 . ?
B8 B9 1.779(18) . ?
B8 HB8 1.1100 . ?
B9 B10 1.772(17) . ?
B9 HB9 1.13(6) . ?
B10 B11 1.77(2) . ?
B10 HB10 1.1100 . ?
B11 HB11 1.1100 . ?

loop_
_geom_torsion_atom_site_label_1
_geom_torsion_atom_site_label_2
_geom_torsion_atom_site_label_3
_geom_torsion_atom_site_label_4
_geom_torsion
_geom_torsion_site_symmetry_1
_geom_torsion_site_symmetry_2
_geom_torsion_site_symmetry_3
_geom_torsion_site_symmetry_4
_geom_torsion_publ_flag
C22 Zn2 N C4 -164.5(7) . . . . ?
B8 Zn2 N C4 49.5(6) . . . . ?
B9 Zn2 N C4 7.9(6) . . . . ?
C22 Zn2 N C12 -44.1(8) . . . . ?
B8 Zn2 N C12 170.0(5) . . . . ?
B9 Zn2 N C12 128.4(5) . . . . ?
C22 Zn2 N C5 72.0(8) . . . . ?
B8 Zn2 N C5 -74.0(6) . . . . ?
B9 Zn2 N C5 -115.6(6) . . . . ?
C3 C1 C2 C19 -3.1(17) . . . . ?
B9 C1 C2 C19 145.0(12) . . . . ?
B8 C1 C2 C19 -144.5(12) . . . . ?
B4 C1 C2 C19 -106.6(13) . . . . ?
C3 C1 C2 B11 -149.4(12) . . . . ?
B9 C1 C2 B11 -1.3(17) . . . . ?
B8 C1 C2 B11 69.2(15) . . . . ?
B4 C1 C2 B11 107.1(14) . . . . ?
C3 C1 C2 B4 103.5(10) . . . . ?
B9 C1 C2 B4 -108.4(10) . . . . ?
B8 C1 C2 B4 -37.9(8) . . . . ?
C3 C1 C2 B5 142.4(10) . . . . ?
B9 C1 C2 B5 -69.5(13) . . . . ?
B8 C1 C2 B5 0.9(12) . . . . ?
B4 C1 C2 B5 38.8(10) . . . . ?
C2 C1 C3 C4 152.6(9) . . . . ?
B9 C1 C3 C4 8.2(14) . . . . ?
B8 C1 C3 C4 -69.1(11) . . . . ?
B4 C1 C3 C4 -137.4(9) . . . . ?
C12 N C4 C3 174.1(7) . . . . ?
C5 N C4 C3 59.2(9) . . . . ?
Zn2 N C4 C3 -65.1(8) . . . . ?
C1 C3 C4 N 68.0(10) . . . . ?
C4 N C5 C6 172.9(7) . . . . ?
C12 N C5 C6 56.7(9) . . . . ?
Zn2 N C5 C6 -61.0(8) . . . . ?
N C5 C6 C7 82.7(10) . . . . ?
N C5 C6 C11 -97.4(9) . . . . ?
C11 C6 C7 C8 0.6(13) . . . . ?
C5 C6 C7 C8 -179.6(8) . . . . ?
C6 C7 C8 C9 2.2(16) . . . . ?
C7 C8 C9 C10 -2.5(18) . . . . ?
C8 C9 C10 C11 0.1(18) . . . . ?
C9 C10 C11 C6 2.7(15) . . . . ?
C7 C6 C11 C10 -2.9(13) . . . . ?
C5 C6 C11 C10 177.2(8) . . . . ?
C4 N C12 C13 58.3(9) . . . . ?
C5 N C12 C13 175.3(7) . . . . ?
Zn2 N C12 C13 -65.7(8) . . . . ?
N C12 C13 C14 -102.4(10) . . . . ?
N C12 C13 C18 80.5(12) . . . . ?
C18 C13 C14 C15 -1.3(16) . . . . ?
C12 C13 C14 C15 -178.5(10) . . . . ?
C13 C14 C15 C16 -0.4(18) . . . . ?
C14 C15 C16 C17 2(2) . . . . ?
C15 C16 C17 C18 -2(3) . . . . ?
C14 C13 C18 C17 1.4(19) . . . . ?
C12 C13 C18 C17 178.6(12) . . . . ?
C16 C17 C18 C13 0(3) . . . . ?
N Zn2 C22 C23 130.5(12) . . . . ?
B8 Zn2 C22 C23 -89.2(14) . . . . ?
B9 Zn2 C22 C23 -40.1(15) . . . . ?
B10 Zn1 C20 C21 46(6) . . . . ?
B11 Zn1 C20 C21 179.0(10) . . . . ?
B9 Zn1 C20 C21 -56.7(17) . . . . ?
C19 C2 B4 C1 112.4(11) . . . . ?
B11 C2 B4 C1 -102.5(10) . . . . ?
B5 C2 B4 C1 -138.2(10) . . . . ?
C19 C2 B4 B8 147.6(9) . . . . ?
C1 C2 B4 B8 35.2(7) . . . . ?
B11 C2 B4 B8 -67.3(12) . . . . ?
B5 C2 B4 B8 -103.1(11) . . . . ?
C19 C2 B4 B5 -109.4(12) . . . . ?
C1 C2 B4 B5 138.2(10) . . . . ?
B11 C2 B4 B5 35.7(12) . . . . ?
C19 C2 B4 B3 -150.8(11) . . . . ?
C1 C2 B4 B3 96.8(10) . . . . ?
B11 C2 B4 B3 -5.7(14) . . . . ?
B5 C2 B4 B3 -41.5(10) . . . . ?
C3 C1 B4 C2 -109.4(9) . . . . ?
B9 C1 B4 C2 102.5(9) . . . . ?
B8 C1 B4 C2 139.0(9) . . . . ?
C3 C1 B4 B8 111.6(9) . . . . ?
C2 C1 B4 B8 -139.0(9) . . . . ?
B9 C1 B4 B8 -36.6(10) . . . . ?
C3 C1 B4 B5 -146.1(11) . . . . ?
C2 C1 B4 B5 -36.7(11) . . . . ?
B9 C1 B4 B5 65.7(15) . . . . ?
B8 C1 B4 B5 102.3(12) . . . . ?
C3 C1 B4 B3 151.9(11) . . . . ?
C2 C1 B4 B3 -98.7(12) . . . . ?
B9 C1 B4 B3 3.7(15) . . . . ?
B8 C1 B4 B3 40.3(11) . . . . ?
B8 B3 B4 C2 -96.1(10) . . . . ?
B6 B3 B4 C2 6.0(15) . . . . ?
B7 B3 B4 C2 -58.2(16) . . . . ?
B5 B3 B4 C2 41.8(11) . . . . ?
B8 B3 B4 C1 -40.0(10) . . . . ?
B6 B3 B4 C1 62.2(15) . . . . ?
B7 B3 B4 C1 -2.0(18) . . . . ?
B5 B3 B4 C1 98.0(13) . . . . ?
B6 B3 B4 B8 102.1(13) . . . . ?
B7 B3 B4 B8 37.9(12) . . . . ?
B5 B3 B4 B8 137.9(13) . . . . ?
B8 B3 B4 B5 -137.9(13) . . . . ?
B6 B3 B4 B5 -35.8(12) . . . . ?
B7 B3 B4 B5 -100.0(16) . . . . ?
C19 C2 B5 B6 -149.6(15) . . . . ?
C1 C2 B5 B6 64.2(17) . . . . ?
B11 C2 B5 B6 -39.4(14) . . . . ?
B4 C2 B5 B6 103.8(17) . . . . ?
C19 C2 B5 B4 106.6(12) . . . . ?
C1 C2 B5 B4 -39.6(10) . . . . ?
B11 C2 B5 B4 -143.2(13) . . . . ?
C19 C2 B5 B3 147.9(12) . . . . ?
C1 C2 B5 B3 1.7(14) . . . . ?
B11 C2 B5 B3 -101.9(13) . . . . ?
B4 C2 B5 B3 41.3(11) . . . . ?
C19 C2 B5 B11 -110.2(14) . . . . ?
C1 C2 B5 B11 103.6(11) . . . . ?
B4 C2 B5 B11 143.2(13) . . . . ?
C2 B4 B5 B6 -94.5(16) . . . . ?
C1 B4 B5 B6 -60.7(19) . . . . ?
B8 B4 B5 B6 1(2) . . . . ?
B3 B4 B5 B6 38.0(15) . . . . ?
C1 B4 B5 C2 33.8(9) . . . . ?
B8 B4 B5 C2 95.2(11) . . . . ?
B3 B4 B5 C2 132.4(12) . . . . ?
C2 B4 B5 B3 -132.4(12) . . . . ?
C1 B4 B5 B3 -98.7(12) . . . . ?
B8 B4 B5 B3 -37.3(12) . . . . ?
C2 B4 B5 B11 -30.8(12) . . . . ?
C1 B4 B5 B11 3.0(17) . . . . ?
B8 B4 B5 B11 64.4(17) . . . . ?
B3 B4 B5 B11 101.7(15) . . . . ?
B8 B3 B5 B6 -101.3(13) . . . . ?
B7 B3 B5 B6 -36.6(11) . . . . ?
B4 B3 B5 B6 -138.0(13) . . . . ?
B8 B3 B5 C2 -3.5(15) . . . . ?
B6 B3 B5 C2 97.9(13) . . . . ?
B7 B3 B5 C2 61.3(12) . . . . ?
B4 B3 B5 C2 -40.1(9) . . . . ?
B8 B3 B5 B4 36.7(10) . . . . ?
B6 B3 B5 B4 138.0(13) . . . . ?
B7 B3 B5 B4 101.4(11) . . . . ?
B8 B3 B5 B11 -61.3(13) . . . . ?
B6 B3 B5 B11 40.1(10) . . . . ?
B7 B3 B5 B11 3.5(14) . . . . ?
B4 B3 B5 B11 -97.9(12) . . . . ?
C2 B5 B6 B3 -98.3(13) . . . . ?
B4 B5 B6 B3 -37.9(14) . . . . ?
B11 B5 B6 B3 -135.2(12) . . . . ?
C2 B5 B6 B11 36.9(12) . . . . ?
B4 B5 B6 B11 97.4(15) . . . . ?
B3 B5 B6 B11 135.2(12) . . . . ?
C2 B5 B6 B10 1(2) . . . . ?
B4 B5 B6 B10 62(2) . . . . ?
B3 B5 B6 B10 99.7(17) . . . . ?
B11 B5 B6 B10 -35.5(14) . . . . ?
C2 B5 B6 B7 -62(2) . . . . ?
B4 B5 B6 B7 -1(2) . . . . ?
B3 B5 B6 B7 36.7(14) . . . . ?
B11 B5 B6 B7 -98.6(15) . . . . ?
B8 B3 B6 B5 98.4(14) . . . . ?
B7 B3 B6 B5 139.6(13) . . . . ?
B4 B3 B6 B5 36.9(12) . . . . ?
B8 B3 B6 B11 56.9(18) . . . . ?
B7 B3 B6 B11 98.1(14) . . . . ?
B5 B3 B6 B11 -41.5(13) . . . . ?
B4 B3 B6 B11 -4.6(17) . . . . ?
B8 B3 B6 B10 -7.7(19) . . . . ?
B7 B3 B6 B10 33.5(12) . . . . ?
B5 B3 B6 B10 -106.1(15) . . . . ?
B4 B3 B6 B10 -69.2(16) . . . . ?
B8 B3 B6 B7 -41.2(12) . . . . ?
B5 B3 B6 B7 -139.6(13) . . . . ?
B4 B3 B6 B7 -102.7(12) . . . . ?
B8 B3 B7 B10 100.1(12) . . . . ?
B6 B3 B7 B10 -34.6(11) . . . . ?
B5 B3 B7 B10 0.4(14) . . . . ?
B4 B3 B7 B10 63.5(16) . . . . ?
B8 B3 B7 B6 134.7(14) . . . . ?
B5 B3 B7 B6 35.0(11) . . . . ?
B4 B3 B7 B6 98.1(16) . . . . ?
B6 B3 B7 B8 -134.7(14) . . . . ?
B5 B3 B7 B8 -99.7(12) . . . . ?
B4 B3 B7 B8 -36.6(12) . . . . ?
B8 B3 B7 B9 36.6(11) . . . . ?
B6 B3 B7 B9 -98.0(13) . . . . ?
B5 B3 B7 B9 -63.1(14) . . . . ?
B4 B3 B7 B9 0.0(18) . . . . ?
B5 B6 B7 B10 104.4(17) . . . . ?
B3 B6 B7 B10 142.0(12) . . . . ?
B11 B6 B7 B10 38.5(11) . . . . ?
B5 B6 B7 B3 -37.6(15) . . . . ?
B11 B6 B7 B3 -103.6(14) . . . . ?
B10 B6 B7 B3 -142.0(12) . . . . ?
B5 B6 B7 B8 1(2) . . . . ?
B3 B6 B7 B8 38.8(11) . . . . ?
B11 B6 B7 B8 -64.7(16) . . . . ?
B10 B6 B7 B8 -103.2(11) . . . . ?
B5 B6 B7 B9 62.7(19) . . . . ?
B3 B6 B7 B9 100.3(12) . . . . ?
B11 B6 B7 B9 -3.2(16) . . . . ?
B10 B6 B7 B9 -41.7(9) . . . . ?
C3 C1 B8 B4 -101.6(10) . . . . ?
C2 C1 B8 B4 38.7(8) . . . . ?
B9 C1 B8 B4 143.6(9) . . . . ?
C3 C1 B8 B3 -143.6(9) . . . . ?
C2 C1 B8 B3 -3.2(11) . . . . ?
B9 C1 B8 B3 101.6(10) . . . . ?
B4 C1 B8 B3 -42.0(9) . . . . ?
C3 C1 B8 B9 114.8(10) . . . . ?
C2 C1 B8 B9 -104.8(9) . . . . ?
B4 C1 B8 B9 -143.6(9) . . . . ?
C3 C1 B8 B7 154.1(9) . . . . ?
C2 C1 B8 B7 -65.5(11) . . . . ?
B9 C1 B8 B7 39.4(9) . . . . ?
B4 C1 B8 B7 -104.2(11) . . . . ?
C3 C1 B8 Zn2 56.6(9) . . . . ?
C2 C1 B8 Zn2 -163.0(6) . . . . ?
B9 C1 B8 Zn2 -58.2(6) . . . . ?
B4 C1 B8 Zn2 158.2(8) . . . . ?
C2 B4 B8 C1 -33.0(7) . . . . ?
B5 B4 B8 C1 -96.0(13) . . . . ?
B3 B4 B8 C1 -133.4(12) . . . . ?
C2 B4 B8 B3 100.4(12) . . . . ?
C1 B4 B8 B3 133.4(12) . . . . ?
B5 B4 B8 B3 37.4(13) . . . . ?
C2 B4 B8 B9 -1.9(10) . . . . ?
C1 B4 B8 B9 31.1(7) . . . . ?
B5 B4 B8 B9 -64.8(14) . . . . ?
B3 B4 B8 B9 -102.3(11) . . . . ?
C2 B4 B8 B7 63.0(11) . . . . ?
C1 B4 B8 B7 96.1(10) . . . . ?
B5 B4 B8 B7 0.1(16) . . . . ?
B3 B4 B8 B7 -37.4(12) . . . . ?
C2 B4 B8 Zn2 -83(2) . . . . ?
C1 B4 B8 Zn2 -49.9(19) . . . . ?
B5 B4 B8 Zn2 -145.9(17) . . . . ?
B3 B4 B8 Zn2 177(2) . . . . ?
B6 B3 B8 C1 -56.3(15) . . . . ?
B7 B3 B8 C1 -97.3(12) . . . . ?
B5 B3 B8 C1 4.1(14) . . . . ?
B4 B3 B8 C1 41.2(10) . . . . ?
B6 B3 B8 B4 -97.5(16) . . . . ?
B7 B3 B8 B4 -138.5(14) . . . . ?
B5 B3 B8 B4 -37.1(11) . . . . ?
B6 B3 B8 B9 2.9(17) . . . . ?
B7 B3 B8 B9 -38.1(12) . . . . ?
B5 B3 B8 B9 63.3(13) . . . . ?
B4 B3 B8 B9 100.4(11) . . . . ?
B6 B3 B8 B7 41.0(13) . . . . ?
B5 B3 B8 B7 101.4(14) . . . . ?
B4 B3 B8 B7 138.5(14) . . . . ?
B6 B3 B8 Zn2 85(2) . . . . ?
B7 B3 B8 Zn2 44(2) . . . . ?
B5 B3 B8 Zn2 145.8(15) . . . . ?
B4 B3 B8 Zn2 -177.1(18) . . . . ?
B10 B7 B8 C1 -0.8(14) . . . . ?
B3 B7 B8 C1 101.3(13) . . . . ?
B6 B7 B8 C1 62.3(14) . . . . ?
B9 B7 B8 C1 -36.9(8) . . . . ?
B10 B7 B8 B4 -63.9(14) . . . . ?
B3 B7 B8 B4 38.2(13) . . . . ?
B6 B7 B8 B4 -0.8(16) . . . . ?
B9 B7 B8 B4 -100.0(11) . . . . ?
B10 B7 B8 B3 -102.2(15) . . . . ?
B6 B7 B8 B3 -39.0(13) . . . . ?
B9 B7 B8 B3 -138.3(14) . . . . ?
B10 B7 B8 B9 36.1(11) . . . . ?
B3 B7 B8 B9 138.3(14) . . . . ?
B6 B7 B8 B9 99.3(13) . . . . ?
B10 B7 B8 Zn2 100.5(11) . . . . ?
B3 B7 B8 Zn2 -157.4(12) . . . . ?
B6 B7 B8 Zn2 163.6(11) . . . . ?
B9 B7 B8 Zn2 64.4(7) . . . . ?
C22 Zn2 B8 C1 161.7(6) . . . . ?
N Zn2 B8 C1 -43.4(6) . . . . ?
B9 Zn2 B8 C1 48.6(6) . . . . ?
C22 Zn2 B8 B4 -155.9(19) . . . . ?
N Zn2 B8 B4 -1(2) . . . . ?
B9 Zn2 B8 B4 91(2) . . . . ?
C22 Zn2 B8 B3 18.7(19) . . . . ?
N Zn2 B8 B3 173.6(18) . . . . ?
B9 Zn2 B8 B3 -94.4(18) . . . . ?
C22 Zn2 B8 B9 113.2(6) . . . . ?
N Zn2 B8 B9 -91.9(5) . . . . ?
C22 Zn2 B8 B7 56.1(9) . . . . ?
N Zn2 B8 B7 -149.0(8) . . . . ?
B9 Zn2 B8 B7 -57.1(8) . . . . ?
C3 C1 B9 B10 151.4(11) . . . . ?
C2 C1 B9 B10 5.4(14) . . . . ?
B8 C1 B9 B10 -98.8(11) . . . . ?
B4 C1 B9 B10 -63.8(13) . . . . ?
C3 C1 B9 B8 -109.8(11) . . . . ?
C2 C1 B9 B8 104.2(11) . . . . ?
B4 C1 B9 B8 35.0(10) . . . . ?
C3 C1 B9 B7 -148.6(10) . . . . ?
C2 C1 B9 B7 65.4(13) . . . . ?
B8 C1 B9 B7 -38.7(9) . . . . ?
B4 C1 B9 B7 -3.7(14) . . . . ?
C3 C1 B9 Zn1 94.1(9) . . . . ?
C2 C1 B9 Zn1 -51.9(9) . . . . ?
B8 C1 B9 Zn1 -156.1(7) . . . . ?
B4 C1 B9 Zn1 -121.0(9) . . . . ?
C3 C1 B9 Zn2 -52.8(11) . . . . ?
C2 C1 B9 Zn2 161.2(9) . . . . ?
B8 C1 B9 Zn2 57.1(7) . . . . ?
B4 C1 B9 Zn2 92.1(9) . . . . ?
B4 B8 B9 C1 -32.7(8) . . . . ?
B3 B8 B9 C1 -98.1(12) . . . . ?
B7 B8 B9 C1 -135.5(11) . . . . ?
Zn2 B8 B9 C1 117.1(6) . . . . ?
C1 B8 B9 B10 101.0(9) . . . . ?
B4 B8 B9 B10 68.3(10) . . . . ?
B3 B8 B9 B10 2.9(14) . . . . ?
B7 B8 B9 B10 -34.5(10) . . . . ?
Zn2 B8 B9 B10 -141.8(8) . . . . ?
C1 B8 B9 B7 135.5(11) . . . . ?
B4 B8 B9 B7 102.8(11) . . . . ?
B3 B8 B9 B7 37.4(12) . . . . ?
Zn2 B8 B9 B7 -107.3(9) . . . . ?
C1 B8 B9 Zn1 34.4(9) . . . . ?
B4 B8 B9 Zn1 1.7(13) . . . . ?
B3 B8 B9 Zn1 -63.7(14) . . . . ?
B7 B8 B9 Zn1 -101.1(12) . . . . ?
Zn2 B8 B9 Zn1 151.5(9) . . . . ?
C1 B8 B9 Zn2 -117.1(6) . . . . ?
B4 B8 B9 Zn2 -149.9(8) . . . . ?
B3 B8 B9 Zn2 144.7(11) . . . . ?
B7 B8 B9 Zn2 107.3(9) . . . . ?
B10 B7 B9 C1 -101.4(10) . . . . ?
B3 B7 B9 C1 2.1(15) . . . . ?
B6 B7 B9 C1 -59.5(13) . . . . ?
B8 B7 B9 C1 38.5(9) . . . . ?
B3 B7 B9 B10 103.5(14) . . . . ?
B6 B7 B9 B10 41.9(11) . . . . ?
B8 B7 B9 B10 139.8(12) . . . . ?
B10 B7 B9 B8 -139.8(12) . . . . ?
B3 B7 B9 B8 -36.4(12) . . . . ?
B6 B7 B9 B8 -97.9(13) . . . . ?
B10 B7 B9 Zn1 -12.3(9) . . . . ?
B3 B7 B9 Zn1 91.2(13) . . . . ?
B6 B7 B9 Zn1 29.6(14) . . . . ?
B8 B7 B9 Zn1 127.6(9) . . . . ?
B10 B7 B9 Zn2 157.6(8) . . . . ?
B3 B7 B9 Zn2 -99.0(12) . . . . ?
B6 B7 B9 Zn2 -160.5(10) . . . . ?
B8 B7 B9 Zn2 -62.6(7) . . . . ?
C20 Zn1 B9 C1 -76.3(10) . . . . ?
B10 Zn1 B9 C1 114.9(9) . . . . ?
B11 Zn1 B9 C1 69.1(6) . . . . ?
C20 Zn1 B9 B10 168.8(10) . . . . ?
B11 Zn1 B9 B10 -45.7(7) . . . . ?
C20 Zn1 B9 B8 -105.6(13) . . . . ?
B10 Zn1 B9 B8 85.6(12) . . . . ?
B11 Zn1 B9 B8 39.9(10) . . . . ?
C20 Zn1 B9 B7 -179.5(10) . . . . ?
B10 Zn1 B9 B7 11.7(9) . . . . ?
B11 Zn1 B9 B7 -34.0(9) . . . . ?
C20 Zn1 B9 Zn2 19.6(14) . . . . ?
B10 Zn1 B9 Zn2 -149.3(12) . . . . ?
B11 Zn1 B9 Zn2 165.0(10) . . . . ?
C22 Zn2 B9 C1 -145.4(7) . . . . ?
N Zn2 B9 C1 40.8(7) . . . . ?
B8 Zn2 B9 C1 -50.7(7) . . . . ?
C22 Zn2 B9 B10 -6.5(18) . . . . ?
N Zn2 B9 B10 179.8(15) . . . . ?
B8 Zn2 B9 B10 88.3(16) . . . . ?
C22 Zn2 B9 B8 -94.7(7) . . . . ?
N Zn2 B9 B8 91.5(5) . . . . ?
C22 Zn2 B9 B7 -39.3(9) . . . . ?
N Zn2 B9 B7 146.9(7) . . . . ?
B8 Zn2 B9 B7 55.4(8) . . . . ?
C22 Zn2 B9 Zn1 124.0(9) . . . . ?
N Zn2 B9 Zn1 -49.7(9) . . . . ?
B8 Zn2 B9 Zn1 -141.3(11) . . . . ?
B3 B7 B10 B6 34.0(10) . . . . ?
B8 B7 B10 B6 96.4(12) . . . . ?
B9 B7 B10 B6 132.2(10) . . . . ?
B3 B7 B10 B9 -98.1(10) . . . . ?
B6 B7 B10 B9 -132.2(10) . . . . ?
B8 B7 B10 B9 -35.8(10) . . . . ?
B3 B7 B10 B11 -4.1(13) . . . . ?
B6 B7 B10 B11 -38.1(10) . . . . ?
B8 B7 B10 B11 58.3(14) . . . . ?
B9 B7 B10 B11 94.1(10) . . . . ?
B3 B7 B10 Zn1 -82.4(16) . . . . ?
B6 B7 B10 Zn1 -116.4(14) . . . . ?
B8 B7 B10 Zn1 -20(2) . . . . ?
B9 B7 B10 Zn1 15.8(13) . . . . ?
B5 B6 B10 B7 -100.7(18) . . . . ?
B3 B6 B10 B7 -34.1(13) . . . . ?
B11 B6 B10 B7 -136.8(11) . . . . ?
B5 B6 B10 B9 -57(2) . . . . ?
B3 B6 B10 B9 9.5(18) . . . . ?
B11 B6 B10 B9 -93.3(11) . . . . ?
B7 B6 B10 B9 43.6(10) . . . . ?
B5 B6 B10 B11 36.2(15) . . . . ?
B3 B6 B10 B11 102.8(14) . . . . ?
B7 B6 B10 B11 136.8(11) . . . . ?
B5 B6 B10 Zn1 23(2) . . . . ?
B3 B6 B10 Zn1 89.2(19) . . . . ?
B11 B6 B10 Zn1 -13.6(13) . . . . ?
B7 B6 B10 Zn1 123.3(13) . . . . ?
C1 B9 B10 B7 97.3(11) . . . . ?
B8 B9 B10 B7 35.4(10) . . . . ?
Zn1 B9 B10 B7 167.8(10) . . . . ?
Zn2 B9 B10 B7 -40.0(16) . . . . ?
C1 B9 B10 B6 54.4(15) . . . . ?
B8 B9 B10 B6 -7.5(14) . . . . ?
B7 B9 B10 B6 -42.9(12) . . . . ?
Zn1 B9 B10 B6 124.9(12) . . . . ?
Zn2 B9 B10 B6 -82.9(16) . . . . ?
C1 B9 B10 B11 -6.8(15) . . . . ?
B8 B9 B10 B11 -68.7(14) . . . . ?
B7 B9 B10 B11 -104.0(14) . . . . ?
Zn1 B9 B10 B11 63.8(10) . . . . ?
Zn2 B9 B10 B11 -144.0(13) . . . . ?
C1 B9 B10 Zn1 -70.5(8) . . . . ?
B8 B9 B10 Zn1 -132.4(8) . . . . ?
B7 B9 B10 Zn1 -167.8(10) . . . . ?
Zn2 B9 B10 Zn1 152.2(13) . . . . ?
C20 Zn1 B10 B7 -125(5) . . . . ?
B11 Zn1 B10 B7 95.7(16) . . . . ?
B9 Zn1 B10 B7 -14.7(12) . . . . ?
C20 Zn1 B10 B6 151(5) . . . . ?
B11 Zn1 B10 B6 12.4(13) . . . . ?
B9 Zn1 B10 B6 -98.0(15) . . . . ?
C20 Zn1 B10 B9 -111(5) . . . . ?
B11 Zn1 B10 B9 110.4(9) . . . . ?
C20 Zn1 B10 B11 139(5) . . . . ?
B9 Zn1 B10 B11 -110.4(9) . . . . ?
C19 C2 B11 B6 147.1(13) . . . . ?
C1 C2 B11 B6 -66.1(16) . . . . ?
B4 C2 B11 B6 2.9(15) . . . . ?
B5 C2 B11 B6 37.9(14) . . . . ?
C19 C2 B11 B10 -150.2(14) . . . . ?
C1 C2 B11 B10 -3.3(19) . . . . ?
B4 C2 B11 B10 65.6(16) . . . . ?
B5 C2 B11 B10 100.7(17) . . . . ?
C19 C2 B11 B5 109.1(15) . . . . ?
C1 C2 B11 B5 -104.0(15) . . . . ?
B4 C2 B11 B5 -35.1(13) . . . . ?
C19 C2 B11 Zn1 -91.7(12) . . . . ?
C1 C2 B11 Zn1 55.2(12) . . . . ?
B4 C2 B11 Zn1 124.1(9) . . . . ?
B5 C2 B11 Zn1 159.2(12) . . . . ?
B5 B6 B11 C2 -40.1(12) . . . . ?
B3 B6 B11 C2 1.3(17) . . . . ?
B10 B6 B11 C2 101.9(11) . . . . ?
B7 B6 B11 C2 64.5(15) . . . . ?
B5 B6 B11 B10 -141.9(13) . . . . ?
B3 B6 B11 B10 -100.6(14) . . . . ?
B7 B6 B11 B10 -37.4(10) . . . . ?
B3 B6 B11 B5 41.3(12) . . . . ?
B10 B6 B11 B5 141.9(13) . . . . ?
B7 B6 B11 B5 104.5(15) . . . . ?
B5 B6 B11 Zn1 -129.9(12) . . . . ?
B3 B6 B11 Zn1 -88.5(15) . . . . ?
B10 B6 B11 Zn1 12.0(11) . . . . ?
B7 B6 B11 Zn1 -25.3(17) . . . . ?
B7 B10 B11 C2 -58.5(16) . . . . ?
B6 B10 B11 C2 -97.5(16) . . . . ?
B9 B10 B11 C2 6.0(18) . . . . ?
Zn1 B10 B11 C2 71.1(12) . . . . ?
B7 B10 B11 B6 39.0(11) . . . . ?
B9 B10 B11 B6 103.5(14) . . . . ?
Zn1 B10 B11 B6 168.6(11) . . . . ?
B7 B10 B11 B5 6.2(13) . . . . ?
B6 B10 B11 B5 -32.8(11) . . . . ?
B9 B10 B11 B5 70.7(13) . . . . ?
Zn1 B10 B11 B5 135.8(9) . . . . ?
B7 B10 B11 Zn1 -129.6(9) . . . . ?
B6 B10 B11 Zn1 -168.6(11) . . . . ?
B9 B10 B11 Zn1 -65.0(9) . . . . ?
B6 B5 B11 C2 134.9(14) . . . . ?
B4 B5 B11 C2 31.8(11) . . . . ?
B3 B5 B11 C2 94.9(11) . . . . ?
C2 B5 B11 B6 -134.9(14) . . . . ?
B4 B5 B11 B6 -103.1(17) . . . . ?
B3 B5 B11 B6 -40.0(12) . . . . ?
B6 B5 B11 B10 34.1(11) . . . . ?
C2 B5 B11 B10 -100.8(11) . . . . ?
B4 B5 B11 B10 -69.1(15) . . . . ?
B3 B5 B11 B10 -5.9(13) . . . . ?
B6 B5 B11 Zn1 103.1(18) . . . . ?
C2 B5 B11 Zn1 -31.8(18) . . . . ?
B4 B5 B11 Zn1 0(3) . . . . ?
B3 B5 B11 Zn1 63(2) . . . . ?
C20 Zn1 B11 C2 73.9(13) . . . . ?
B10 Zn1 B11 C2 -114.3(12) . . . . ?
B9 Zn1 B11 C2 -69.2(8) . . . . ?
C20 Zn1 B11 B6 176.6(12) . . . . ?
B10 Zn1 B11 B6 -11.7(11) . . . . ?
B9 Zn1 B11 B6 33.4(11) . . . . ?
C20 Zn1 B11 B10 -171.7(9) . . . . ?
B9 Zn1 B11 B10 45.1(7) . . . . ?
C20 Zn1 B11 B5 102(2) . . . . ?
B10 Zn1 B11 B5 -86(2) . . . . ?
B9 Zn1 B11 B5 -41.4(19) . . . . ?
